data_7036504
loop_
_publ_author_name
'Then, Poh Ling'
'Takehara, Chika'
'Kataoka, Yumiko'
'Nakano, Motohiro'
'Yamamura, Tomoo'
'Kajiwara, Takashi'

_publ_section_title
;
 Structural switching from paramagnetic to single-molecule magnet
 behaviour of LnZn2 trinuclear complexes.
;
_journal_issue 41
_journal_name_full 'Dalton transactions (Cambridge, England : 2003)'
_journal_page_first 18038
_journal_page_last 18048
_journal_paper_doi 10.1039/c5dt02965a
_journal_volume 44
_journal_year 2015
_chemical_formula_sum 'C40 H39 N8 O11 S2 Tb0.89 Zn2'
_chemical_formula_weight 1144.73
_chemical_name_systematic
; 
 ? 
;
_space_group_IT_number 2
_symmetry_cell_setting triclinic
_symmetry_space_group_name_Hall '-P 1'
_symmetry_space_group_name_H-M 'P -1'
_atom_sites_solution_hydrogens geom
_atom_sites_solution_primary direct
_atom_sites_solution_secondary difmap
_audit_creation_method SHELXL-97
_audit_update_record
;
2015-06-11 deposited with the CCDC.
2015-09-14 downloaded from the CCDC.
;
_cell_angle_alpha 87.765(5)
_cell_angle_beta 69.555(3)
_cell_angle_gamma 70.571(4)
_cell_formula_units_Z 2
_cell_length_a 12.0866(11)
_cell_length_b 12.5910(14)
_cell_length_c 16.3433(19)
_cell_measurement_temperature 153(2)
_cell_volume 2189.4(4)
_computing_cell_refinement 'CrystalClear ver. 1.4'
_computing_data_collection 'CrystalClear ver. 1.4'
_computing_data_reduction CrystalStructure
_computing_molecular_graphics OrtepIII
_computing_structure_refinement 'SHELXL-97 (Sheldrick, 1997)'
_computing_structure_solution SIR97
_diffrn_ambient_temperature 153(2)
_diffrn_measured_fraction_theta_full 0.970
_diffrn_measured_fraction_theta_max 0.970
_diffrn_measurement_device_type 'CCD area detector'
_diffrn_measurement_method 'phi and omega scans'
_diffrn_radiation_monochromator graphite
_diffrn_radiation_source 'rotating anode X-ray generator'
_diffrn_radiation_type MoK\a
_diffrn_radiation_wavelength 0.71075
_diffrn_reflns_av_R_equivalents 0.0315
_diffrn_reflns_av_sigmaI/netI 0.0393
_diffrn_reflns_limit_h_max 16
_diffrn_reflns_limit_h_min -17
_diffrn_reflns_limit_k_max 17
_diffrn_reflns_limit_k_min -17
_diffrn_reflns_limit_l_max 22
_diffrn_reflns_limit_l_min -22
_diffrn_reflns_number 26953
_diffrn_reflns_theta_full 30.00
_diffrn_reflns_theta_max 30.00
_diffrn_reflns_theta_min 2.27
_exptl_absorpt_coefficient_mu 2.680
_exptl_absorpt_correction_T_max 0.8777
_exptl_absorpt_correction_T_min 0.6441
_exptl_absorpt_correction_type multi-scan
_exptl_crystal_colour 'pale yellow'
_exptl_crystal_density_diffrn 1.736
_exptl_crystal_density_method 'not measured'
_exptl_crystal_description prism
_exptl_crystal_F_000 1146
_exptl_crystal_preparation 'Magnetic properties'
_exptl_crystal_size_max 0.18
_exptl_crystal_size_mid 0.15
_exptl_crystal_size_min 0.05
_refine_diff_density_max 1.990
_refine_diff_density_min -0.817
_refine_diff_density_rms 0.134
_refine_ls_extinction_method none
_refine_ls_goodness_of_fit_ref 1.040
_refine_ls_hydrogen_treatment mixed
_refine_ls_matrix_type full
_refine_ls_number_parameters 582
_refine_ls_number_reflns 12380
_refine_ls_number_restraints 0
_refine_ls_restrained_S_all 1.040
_refine_ls_R_factor_all 0.0450
_refine_ls_R_factor_gt 0.0392
_refine_ls_shift/su_max 0.002
_refine_ls_shift/su_mean 0.000
_refine_ls_structure_factor_coef Fsqd
_refine_ls_weighting_details 'calc w=1/[\s^2^(Fo^2^)+(0.0530P)^2^+1.8167P] where P=(Fo^2^+2Fc^2^)/3'
_refine_ls_weighting_scheme calc
_refine_ls_wR_factor_gt 0.0936
_refine_ls_wR_factor_ref 0.0982
_reflns_number_gt 10869
_reflns_number_total 12380
_reflns_threshold_expression >2sigma(I)
_cod_data_source_file c5dt02965a2.cif
_cod_data_source_block complex4
_cod_depositor_comments
;
The following automatic conversions were performed:

'_symmetry_cell_setting' value 'Triclinic' changed to 'triclinic'
according to
/usr/data/users/saulius/crontab/automatic-downloads/rss-feeds/RSC/lib/dictionaries/cif_core.dic
dictionary named 'cif_core.dic' version 2.4.2 from 2011-04-26.

'_exptl_absorpt_correction_type' value 'multi scan' changed to
'multi-scan' according to
/usr/data/users/saulius/crontab/automatic-downloads/rss-feeds/RSC/lib/dictionaries/cif_core.dic
dictionary named 'cif_core.dic' version 2.4.2 from 2011-04-26.

Automatic conversion script
Id: cif_fix_values 3271 2015-04-21 07:52:19Z andrius 

 Adding full bibliography for 7036501--7036505.cif.
;
_cod_original_sg_symbol_H-M P-1
_cod_database_code 7036504

loop_
_symmetry_equiv_pos_as_xyz
'x, y, z'
'-x, -y, -z'

loop_
_atom_site_label
_atom_site_type_symbol
_atom_site_fract_x
_atom_site_fract_y
_atom_site_fract_z
_atom_site_U_iso_or_equiv
_atom_site_adp_type
_atom_site_occupancy
_atom_site_symmetry_multiplicity
_atom_site_calc_flag
_atom_site_refinement_flags
Tb Tb 0.602412(13) 0.411701(12) 0.245808(9) 0.01875(5) Uani 0.89 1 d P
Zn1 Zn 0.74438(3) 0.11512(3) 0.18101(2) 0.01872(7) Uani 1 1 d .
Zn2 Zn 0.39423(3) 0.70725(3) 0.31965(2) 0.01913(7) Uani 1 1 d .
S1 S 0.97824(8) -0.07126(7) 0.35529(5) 0.03205(17) Uani 1 1 d .
S2 S 0.42894(9) 0.90669(8) 0.06666(6) 0.03720(19) Uani 1 1 d .
O1 O 0.6443(2) 0.47054(17) 0.08582(13) 0.0292(5) Uani 1 1 d .
O2 O 0.72662(19) 0.26585(16) 0.12261(12) 0.0213(4) Uani 1 1 d .
O3 O 0.59449(18) 0.22041(16) 0.27655(12) 0.0202(4) Uani 1 1 d .
O4 O 0.44569(19) 0.37407(17) 0.39876(12) 0.0225(4) Uani 1 1 d .
O5 O 0.7963(2) 0.50091(18) 0.18135(15) 0.0293(5) Uani 1 1 d .
O6 O 0.57676(19) 0.60637(16) 0.29016(14) 0.0231(4) Uani 1 1 d .
O7 O 0.38956(17) 0.55540(16) 0.28953(13) 0.0200(4) Uani 1 1 d .
O8 O 0.4153(2) 0.37889(17) 0.20323(14) 0.0245(4) Uani 1 1 d .
O9 O 0.8251(2) 0.29089(19) 0.25427(14) 0.0290(4) Uani 1 1 d .
O10 O 0.6898(2) 0.4009(2) 0.36847(14) 0.0309(5) Uani 1 1 d .
O11 O 0.8805(2) 0.3095(2) 0.36514(17) 0.0392(6) Uani 1 1 d .
N1 N 0.8299(2) 0.0324(2) 0.05791(16) 0.0232(5) Uani 1 1 d .
N2 N 0.6465(2) 0.0037(2) 0.19219(16) 0.0227(5) Uani 1 1 d .
N3 N 0.8641(3) 0.0437(2) 0.24103(18) 0.0297(5) Uani 1 1 d .
N4 N 0.4207(2) 0.7880(2) 0.41645(15) 0.0226(5) Uani 1 1 d .
N5 N 0.2212(2) 0.7449(2) 0.41413(16) 0.0225(5) Uani 1 1 d .
N6 N 0.3915(3) 0.8081(2) 0.22443(17) 0.0273(5) Uani 1 1 d .
N7 N 0.8008(2) 0.3330(2) 0.33019(16) 0.0246(5) Uani 1 1 d .
C1 C 0.6040(5) 0.5877(3) 0.0675(2) 0.0534(12) Uani 1 1 d .
H1 H 0.6775 0.6079 0.0331 0.080 Uiso 1 1 calc R
H2 H 0.5590 0.6359 0.1228 0.080 Uiso 1 1 calc R
H3 H 0.5481 0.5986 0.0341 0.080 Uiso 1 1 calc R
C2 C 0.7120(3) 0.3916(2) 0.01407(18) 0.0232(5) Uani 1 1 d .
C3 C 0.7384(3) 0.4161(3) -0.07225(19) 0.0303(7) Uani 1 1 d .
H4 H 0.7123 0.4922 -0.0861 0.036 Uiso 1 1 calc R
C4 C 0.8036(3) 0.3286(3) -0.13885(19) 0.0321(7) Uani 1 1 d .
H5 H 0.8230 0.3448 -0.1984 0.038 Uiso 1 1 calc R
C5 C 0.8399(3) 0.2188(3) -0.11827(18) 0.0263(6) Uani 1 1 d .
H6 H 0.8821 0.1596 -0.1642 0.032 Uiso 1 1 calc R
C6 C 0.8161(3) 0.1918(2) -0.03075(17) 0.0213(5) Uani 1 1 d .
C7 C 0.7537(2) 0.2796(2) 0.03742(16) 0.0183(5) Uani 1 1 d .
C8 C 0.8465(3) 0.0719(2) -0.01662(18) 0.0237(5) Uani 1 1 d .
H7 H 0.8813 0.0194 -0.0668 0.028 Uiso 1 1 calc R
C9 C 0.8406(3) -0.0866(2) 0.0679(2) 0.0277(6) Uani 1 1 d .
H8 H 0.8983 -0.1220 0.0996 0.033 Uiso 1 1 calc R
H9 H 0.8735 -0.1290 0.0098 0.033 Uiso 1 1 calc R
C10 C 0.7081(3) -0.0874(2) 0.1204(2) 0.0269(6) Uani 1 1 d .
H10 H 0.6586 -0.0756 0.0816 0.032 Uiso 1 1 calc R
H11 H 0.7130 -0.1614 0.1447 0.032 Uiso 1 1 calc R
C11 C 0.5414(3) 0.0096(2) 0.25088(19) 0.0234(5) Uani 1 1 d .
H12 H 0.5092 -0.0489 0.2481 0.028 Uiso 1 1 calc R
C12 C 0.4670(3) 0.0993(2) 0.32186(18) 0.0219(5) Uani 1 1 d .
C13 C 0.3551(3) 0.0887(3) 0.3830(2) 0.0275(6) Uani 1 1 d .
H13 H 0.3346 0.0236 0.3771 0.033 Uiso 1 1 calc R
C14 C 0.2756(3) 0.1702(3) 0.4507(2) 0.0309(7) Uani 1 1 d .
H14 H 0.2022 0.1603 0.4915 0.037 Uiso 1 1 calc R
C15 C 0.3029(3) 0.2678(3) 0.45937(18) 0.0255(6) Uani 1 1 d .
H15 H 0.2479 0.3248 0.5056 0.031 Uiso 1 1 calc R
C16 C 0.4109(3) 0.2802(2) 0.39995(17) 0.0203(5) Uani 1 1 d .
C17 C 0.4958(2) 0.1974(2) 0.33048(17) 0.0186(5) Uani 1 1 d .
C18 C 0.3815(3) 0.4538(2) 0.47516(18) 0.0247(6) Uani 1 1 d .
H16 H 0.2918 0.4851 0.4843 0.037 Uiso 1 1 calc R
H17 H 0.4164 0.5151 0.4667 0.037 Uiso 1 1 calc R
H18 H 0.3927 0.4155 0.5265 0.037 Uiso 1 1 calc R
C19 C 0.9094(3) -0.0033(2) 0.29000(19) 0.0230(5) Uani 1 1 d .
C20 C 0.9166(4) 0.4417(4) 0.1168(3) 0.0487(10) Uani 1 1 d .
H19 H 0.9399 0.4919 0.0717 0.073 Uiso 1 1 calc R
H20 H 0.9127 0.3756 0.0897 0.073 Uiso 1 1 calc R
H21 H 0.9796 0.4169 0.1448 0.073 Uiso 1 1 calc R
C21 C 0.7862(3) 0.5972(2) 0.22531(19) 0.0246(6) Uani 1 1 d .
C22 C 0.8834(3) 0.6376(3) 0.2141(2) 0.0296(6) Uani 1 1 d .
H22 H 0.9649 0.5999 0.1727 0.036 Uiso 1 1 calc R
C23 C 0.8592(3) 0.7354(3) 0.2651(2) 0.0313(7) Uani 1 1 d .
H23 H 0.9247 0.7648 0.2578 0.038 Uiso 1 1 calc R
C24 C 0.7420(3) 0.7888(3) 0.3253(2) 0.0274(6) Uani 1 1 d .
H24 H 0.7280 0.8540 0.3601 0.033 Uiso 1 1 calc R
C25 C 0.6415(3) 0.7493(2) 0.33703(18) 0.0217(5) Uani 1 1 d .
C26 C 0.6633(3) 0.6524(2) 0.28543(18) 0.0204(5) Uani 1 1 d .
C27 C 0.5221(3) 0.8055(2) 0.40725(18) 0.0221(5) Uani 1 1 d .
H25 H 0.5198 0.8581 0.4484 0.027 Uiso 1 1 calc R
C28 C 0.3071(3) 0.8346(3) 0.49456(19) 0.0252(6) Uani 1 1 d .
H26 H 0.3012 0.9101 0.5148 0.030 Uiso 1 1 calc R
H27 H 0.3108 0.7845 0.5424 0.030 Uiso 1 1 calc R
C29 C 0.1915(3) 0.8445(3) 0.4715(2) 0.0270(6) Uani 1 1 d .
H28 H 0.1191 0.8493 0.5256 0.032 Uiso 1 1 calc R
H29 H 0.1689 0.9139 0.4414 0.032 Uiso 1 1 calc R
C30 C 0.1437(3) 0.6921(2) 0.42609(19) 0.0234(5) Uani 1 1 d .
H30 H 0.0655 0.7201 0.4732 0.028 Uiso 1 1 calc R
C31 C 0.1676(3) 0.5916(2) 0.37196(18) 0.0222(5) Uani 1 1 d .
C32 C 0.0651(3) 0.5535(3) 0.3866(2) 0.0315(7) Uani 1 1 d .
H31 H -0.0138 0.5934 0.4301 0.038 Uiso 1 1 calc R
C33 C 0.0773(3) 0.4603(3) 0.3392(2) 0.0365(7) Uani 1 1 d .
H32 H 0.0066 0.4373 0.3492 0.044 Uiso 1 1 calc R
C34 C 0.1926(3) 0.3992(3) 0.2763(2) 0.0312(7) Uani 1 1 d .
H33 H 0.2011 0.3344 0.2435 0.037 Uiso 1 1 calc R
C35 C 0.2942(3) 0.4335(2) 0.26213(18) 0.0227(5) Uani 1 1 d .
C36 C 0.2847(3) 0.5303(2) 0.30832(17) 0.0194(5) Uani 1 1 d .
C37 C 0.4318(3) 0.2840(3) 0.1475(2) 0.0273(6) Uani 1 1 d .
H34 H 0.4164 0.2227 0.1834 0.041 Uiso 1 1 calc R
H35 H 0.5178 0.2574 0.1047 0.041 Uiso 1 1 calc R
H36 H 0.3724 0.3077 0.1165 0.041 Uiso 1 1 calc R
C38 C 0.4056(3) 0.8487(2) 0.15890(19) 0.0239(5) Uani 1 1 d .
N8 N 1.1903(4) 0.2399(4) 0.0899(3) 0.0736(14) Uani 1 1 d .
C39 C 1.1719(5) 0.1835(4) 0.1494(4) 0.0558(12) Uani 1 1 d .
C40 C 1.1481(5) 0.1200(4) 0.2238(4) 0.0637(14) Uani 1 1 d .
H37 H 1.1662 0.0414 0.2043 0.095 Uiso 1 1 calc R
H38 H 1.0599 0.1526 0.2620 0.095 Uiso 1 1 calc R
H39 H 1.2021 0.1222 0.2562 0.095 Uiso 1 1 calc R

loop_
_atom_site_aniso_label
_atom_site_aniso_U_11
_atom_site_aniso_U_22
_atom_site_aniso_U_33
_atom_site_aniso_U_23
_atom_site_aniso_U_13
_atom_site_aniso_U_12
Tb 0.02212(8) 0.01678(8) 0.01569(7) 0.00096(5) -0.00473(5) -0.00662(5)
Zn1 0.01977(15) 0.01673(15) 0.01910(14) 0.00144(11) -0.00788(11) -0.00450(12)
Zn2 0.02054(15) 0.01656(15) 0.01978(14) 0.00303(11) -0.00645(12) -0.00662(12)
S1 0.0359(4) 0.0329(4) 0.0284(4) 0.0038(3) -0.0187(3) -0.0056(3)
S2 0.0385(4) 0.0487(5) 0.0301(4) 0.0203(4) -0.0155(3) -0.0203(4)
O1 0.0431(13) 0.0177(10) 0.0167(9) 0.0029(7) -0.0063(9) -0.0028(9)
O2 0.0277(10) 0.0204(9) 0.0143(8) 0.0019(7) -0.0057(7) -0.0083(8)
O3 0.0200(9) 0.0201(9) 0.0175(8) 0.0013(7) -0.0019(7) -0.0081(7)
O4 0.0249(10) 0.0212(9) 0.0172(9) -0.0008(7) -0.0029(7) -0.0073(8)
O5 0.0241(10) 0.0253(11) 0.0313(11) -0.0026(9) 0.0003(8) -0.0095(9)
O6 0.0206(9) 0.0178(9) 0.0308(10) 0.0026(8) -0.0073(8) -0.0083(8)
O7 0.0175(9) 0.0178(9) 0.0246(9) 0.0027(7) -0.0064(7) -0.0069(7)
O8 0.0283(10) 0.0202(10) 0.0281(10) -0.0013(8) -0.0124(8) -0.0093(8)
O9 0.0284(11) 0.0282(11) 0.0277(10) -0.0028(9) -0.0086(9) -0.0076(9)
O10 0.0312(11) 0.0340(12) 0.0245(10) -0.0042(9) -0.0089(9) -0.0075(10)
O11 0.0416(14) 0.0483(15) 0.0393(13) 0.0087(11) -0.0237(11) -0.0203(12)
N1 0.0232(11) 0.0197(11) 0.0238(11) -0.0011(9) -0.0081(9) -0.0036(9)
N2 0.0259(12) 0.0174(11) 0.0268(12) 0.0011(9) -0.0126(10) -0.0065(9)
N3 0.0319(14) 0.0271(13) 0.0362(14) 0.0043(11) -0.0206(12) -0.0089(11)
N4 0.0260(12) 0.0210(11) 0.0201(11) 0.0044(9) -0.0087(9) -0.0070(9)
N5 0.0206(11) 0.0204(11) 0.0235(11) 0.0025(9) -0.0066(9) -0.0047(9)
N6 0.0340(14) 0.0223(12) 0.0275(12) 0.0062(10) -0.0128(11) -0.0104(11)
N7 0.0293(12) 0.0261(12) 0.0232(11) 0.0072(9) -0.0101(10) -0.0153(10)
C1 0.085(3) 0.0219(16) 0.0250(16) 0.0047(13) -0.0057(18) 0.0026(18)
C2 0.0254(13) 0.0232(14) 0.0173(12) 0.0012(10) -0.0061(10) -0.0053(11)
C3 0.0330(16) 0.0285(15) 0.0215(13) 0.0081(11) -0.0080(12) -0.0031(13)
C4 0.0352(16) 0.0391(18) 0.0155(12) 0.0045(12) -0.0071(11) -0.0069(14)
C5 0.0251(14) 0.0342(16) 0.0146(12) -0.0004(11) -0.0053(10) -0.0057(12)
C6 0.0183(12) 0.0283(14) 0.0158(11) 0.0004(10) -0.0057(9) -0.0065(11)
C7 0.0194(12) 0.0227(13) 0.0144(11) 0.0029(9) -0.0071(9) -0.0082(10)
C8 0.0191(12) 0.0248(14) 0.0217(13) -0.0042(10) -0.0046(10) -0.0027(11)
C9 0.0319(15) 0.0187(13) 0.0304(15) -0.0031(11) -0.0121(12) -0.0042(11)
C10 0.0332(16) 0.0184(13) 0.0305(15) -0.0016(11) -0.0128(12) -0.0086(12)
C11 0.0283(14) 0.0192(13) 0.0282(14) 0.0065(11) -0.0143(11) -0.0111(11)
C12 0.0227(13) 0.0214(13) 0.0244(13) 0.0071(10) -0.0101(10) -0.0096(11)
C13 0.0263(14) 0.0279(15) 0.0326(15) 0.0127(12) -0.0111(12) -0.0151(12)
C14 0.0221(14) 0.0389(17) 0.0300(15) 0.0123(13) -0.0047(11) -0.0144(13)
C15 0.0225(13) 0.0306(15) 0.0188(12) 0.0062(11) -0.0047(10) -0.0066(11)
C16 0.0200(12) 0.0228(13) 0.0171(11) 0.0054(10) -0.0067(10) -0.0064(10)
C17 0.0202(12) 0.0191(12) 0.0171(11) 0.0063(9) -0.0082(9) -0.0063(10)
C18 0.0284(14) 0.0232(14) 0.0172(12) -0.0021(10) -0.0068(10) -0.0033(11)
C19 0.0208(12) 0.0209(13) 0.0266(13) -0.0041(10) -0.0084(10) -0.0053(10)
C20 0.0327(18) 0.052(2) 0.043(2) -0.0182(18) 0.0150(15) -0.0183(17)
C21 0.0275(14) 0.0231(14) 0.0242(13) 0.0075(11) -0.0071(11) -0.0125(11)
C22 0.0228(14) 0.0316(16) 0.0341(16) 0.0072(13) -0.0058(12) -0.0139(12)
C23 0.0284(15) 0.0342(17) 0.0391(17) 0.0093(13) -0.0145(13) -0.0186(13)
C24 0.0321(15) 0.0269(15) 0.0320(15) 0.0088(12) -0.0171(12) -0.0159(12)
C25 0.0236(13) 0.0226(13) 0.0228(12) 0.0079(10) -0.0115(10) -0.0102(11)
C26 0.0202(12) 0.0186(12) 0.0250(13) 0.0091(10) -0.0095(10) -0.0091(10)
C27 0.0279(14) 0.0167(12) 0.0245(13) 0.0049(10) -0.0135(11) -0.0069(10)
C28 0.0256(14) 0.0235(14) 0.0223(13) 0.0001(11) -0.0060(11) -0.0056(11)
C29 0.0248(14) 0.0221(14) 0.0295(14) -0.0015(11) -0.0076(11) -0.0041(11)
C30 0.0183(12) 0.0250(14) 0.0234(13) 0.0032(11) -0.0069(10) -0.0038(11)
C31 0.0189(12) 0.0253(14) 0.0239(13) 0.0056(10) -0.0090(10) -0.0085(11)
C32 0.0221(14) 0.0400(18) 0.0352(16) 0.0045(14) -0.0101(12) -0.0141(13)
C33 0.0276(15) 0.046(2) 0.0458(19) 0.0045(16) -0.0162(14) -0.0221(15)
C34 0.0339(16) 0.0315(16) 0.0359(16) 0.0041(13) -0.0158(14) -0.0172(14)
C35 0.0250(13) 0.0230(13) 0.0242(13) 0.0054(10) -0.0117(11) -0.0107(11)
C36 0.0213(12) 0.0206(12) 0.0220(12) 0.0090(10) -0.0127(10) -0.0098(10)
C37 0.0359(16) 0.0236(14) 0.0299(15) 0.0009(11) -0.0187(13) -0.0119(12)
C38 0.0241(13) 0.0209(13) 0.0284(14) 0.0040(11) -0.0117(11) -0.0076(11)
N8 0.060(3) 0.078(3) 0.081(3) -0.029(3) -0.035(2) -0.008(2)
C39 0.056(3) 0.053(3) 0.063(3) -0.017(2) -0.026(2) -0.017(2)
C40 0.048(3) 0.049(3) 0.080(3) -0.015(2) 0.001(2) -0.022(2)

loop_
_atom_type_symbol
_atom_type_description
_atom_type_scat_dispersion_real
_atom_type_scat_dispersion_imag
_atom_type_scat_source
C C 0.0033 0.0016 'International Tables Vol C Tables 4.2.6.8 and 6.1.1.4'
H H 0.0000 0.0000 'International Tables Vol C Tables 4.2.6.8 and 6.1.1.4'
Tb Tb -0.1723 4.1537 'International Tables Vol C Tables 4.2.6.8 and 6.1.1.4'
N N 0.0061 0.0033 'International Tables Vol C Tables 4.2.6.8 and 6.1.1.4'
O O 0.0106 0.0060 'International Tables Vol C Tables 4.2.6.8 and 6.1.1.4'
S S 0.1246 0.1234 'International Tables Vol C Tables 4.2.6.8 and 6.1.1.4'
Zn Zn 0.2839 1.4301 'International Tables Vol C Tables 4.2.6.8 and 6.1.1.4'

loop_
_geom_angle_atom_site_label_1
_geom_angle_atom_site_label_2
_geom_angle_atom_site_label_3
_geom_angle
O2 Tb O3 64.49(6)
O2 Tb O6 140.20(7)
O3 Tb O6 153.12(7)
O2 Tb O7 133.21(7)
O3 Tb O7 111.69(6)
O6 Tb O7 62.14(7)
O2 Tb O10 115.92(7)
O3 Tb O10 87.08(7)
O6 Tb O10 72.43(7)
O7 Tb O10 110.18(7)
O2 Tb O1 60.79(6)
O3 Tb O1 119.16(6)
O6 Tb O1 87.49(7)
O7 Tb O1 88.64(7)
O10 Tb O1 140.07(8)
O2 Tb O9 68.08(7)
O3 Tb O9 74.17(7)
O6 Tb O9 102.95(7)
O7 Tb O9 158.69(7)
O10 Tb O9 48.71(7)
O1 Tb O9 106.66(7)
O2 Tb O4 122.84(6)
O3 Tb O4 58.73(6)
O6 Tb O4 96.75(6)
O7 Tb O4 67.86(6)
O10 Tb O4 68.32(7)
O1 Tb O4 150.14(7)
O9 Tb O4 101.16(7)
O2 Tb O8 79.31(6)
O3 Tb O8 69.48(6)
O6 Tb O8 118.12(6)
O7 Tb O8 58.28(6)
O10 Tb O8 143.70(7)
O1 Tb O8 76.20(7)
O9 Tb O8 138.92(6)
O4 Tb O8 75.77(6)
O2 Tb O5 85.88(7)
O3 Tb O5 134.21(6)
O6 Tb O5 57.61(6)
O7 Tb O5 114.02(6)
O10 Tb O5 75.01(7)
O1 Tb O5 65.12(7)
O9 Tb O5 62.24(7)
O4 Tb O5 140.55(6)
O8 Tb O5 141.01(7)
O2 Tb Zn1 34.18(4)
O3 Tb Zn1 32.94(4)
O6 Tb Zn1 160.45(5)
O7 Tb Zn1 137.26(4)
O10 Tb Zn1 94.19(5)
O1 Tb Zn1 94.54(5)
O9 Tb Zn1 57.84(5)
O4 Tb Zn1 91.14(4)
O8 Tb Zn1 81.14(4)
O5 Tb Zn1 105.80(5)
N3 Zn1 O3 103.57(10)
N3 Zn1 N1 104.03(11)
O3 Zn1 N1 151.88(9)
N3 Zn1 O2 126.24(10)
O3 Zn1 O2 79.94(8)
N1 Zn1 O2 88.04(9)
N3 Zn1 N2 103.54(10)
O3 Zn1 N2 89.25(9)
N1 Zn1 N2 79.23(10)
O2 Zn1 N2 130.21(9)
N3 Zn1 Tb 110.13(8)
O3 Zn1 Tb 41.71(5)
N1 Zn1 Tb 129.54(7)
O2 Zn1 Tb 41.74(5)
N2 Zn1 Tb 124.94(7)
N6 Zn2 O7 112.72(9)
N6 Zn2 N5 111.28(10)
O7 Zn2 N5 90.30(9)
N6 Zn2 O6 106.34(10)
O7 Zn2 O6 78.03(8)
N5 Zn2 O6 142.23(9)
N6 Zn2 N4 107.47(10)
O7 Zn2 N4 139.39(9)
N5 Zn2 N4 80.38(10)
O6 Zn2 N4 85.54(9)
C2 O1 C1 116.5(2)
C2 O1 Tb 121.60(16)
C1 O1 Tb 121.82(18)
C7 O2 Zn1 127.15(17)
C7 O2 Tb 127.47(17)
Zn1 O2 Tb 104.08(7)
C17 O3 Zn1 127.32(17)
C17 O3 Tb 125.33(16)
Zn1 O3 Tb 105.35(8)
C16 O4 C18 117.6(2)
C16 O4 Tb 117.61(15)
C18 O4 Tb 124.14(17)
C21 O5 C20 116.6(3)
C21 O5 Tb 118.33(17)
C20 O5 Tb 123.9(2)
C26 O6 Zn2 119.77(17)
C26 O6 Tb 129.92(17)
Zn2 O6 Tb 109.58(8)
C36 O7 Zn2 124.62(17)
C36 O7 Tb 123.73(16)
Zn2 O7 Tb 110.21(8)
C35 O8 C37 116.5(2)
C35 O8 Tb 114.79(16)
C37 O8 Tb 124.81(17)
N7 O9 Tb 94.79(16)
N7 O10 Tb 100.02(16)
C8 N1 C9 121.1(2)
C8 N1 Zn1 129.9(2)
C9 N1 Zn1 107.09(18)
C11 N2 C10 119.6(3)
C11 N2 Zn1 127.2(2)
C10 N2 Zn1 113.14(19)
C19 N3 Zn1 163.6(3)
C27 N4 C28 121.6(2)
C27 N4 Zn2 124.0(2)
C28 N4 Zn2 114.06(18)
C30 N5 C29 121.3(3)
C30 N5 Zn2 127.4(2)
C29 N5 Zn2 111.27(19)
C38 N6 Zn2 167.0(3)
O11 N7 O9 121.9(3)
O11 N7 O10 121.9(3)
O9 N7 O10 116.2(2)
C3 C2 O1 125.0(3)
C3 C2 C7 121.9(3)
O1 C2 C7 113.1(2)
C2 C3 C4 119.6(3)
C5 C4 C3 119.8(3)
C4 C5 C6 121.6(3)
C5 C6 C7 119.3(3)
C5 C6 C8 116.4(3)
C7 C6 C8 123.9(2)
O2 C7 C6 125.4(2)
O2 C7 C2 117.0(2)
C6 C7 C2 117.6(2)
N1 C8 C6 124.9(3)
N1 C9 C10 106.6(2)
N2 C10 C9 109.0(2)
N2 C11 C12 125.0(3)
C17 C12 C13 118.7(3)
C17 C12 C11 124.4(3)
C13 C12 C11 116.8(3)
C14 C13 C12 121.7(3)
C13 C14 C15 120.0(3)
C16 C15 C14 119.2(3)
O4 C16 C15 125.0(3)
O4 C16 C17 112.6(2)
C15 C16 C17 122.4(3)
O3 C17 C16 116.7(2)
O3 C17 C12 125.3(2)
C16 C17 C12 118.0(2)
N3 C19 S1 177.7(3)
O5 C21 C22 125.3(3)
O5 C21 C26 112.7(2)
C22 C21 C26 122.0(3)
C21 C22 C23 118.7(3)
C24 C23 C22 120.4(3)
C23 C24 C25 121.6(3)
C26 C25 C24 118.8(3)
C26 C25 C27 122.8(2)
C24 C25 C27 118.2(3)
O6 C26 C25 124.8(3)
O6 C26 C21 116.8(3)
C25 C26 C21 118.4(2)
N4 C27 C25 123.7(3)
N4 C28 C29 109.0(2)
N5 C29 C28 108.6(2)
N5 C30 C31 124.2(3)
C36 C31 C32 118.8(3)
C36 C31 C30 124.7(3)
C32 C31 C30 116.6(3)
C33 C32 C31 121.3(3)
C32 C33 C34 120.4(3)
C35 C34 C33 119.3(3)
C34 C35 O8 125.4(3)
C34 C35 C36 122.0(3)
O8 C35 C36 112.6(2)
O7 C36 C35 116.8(2)
O7 C36 C31 124.9(2)
C35 C36 C31 118.3(2)
N6 C38 S2 178.3(3)
N8 C39 C40 177.4(5)

loop_
_geom_bond_atom_site_label_1
_geom_bond_atom_site_label_2
_geom_bond_distance
Tb O2 2.4542(19)
Tb O3 2.4674(19)
Tb O6 2.471(2)
Tb O7 2.4744(19)
Tb O10 2.552(2)
Tb O1 2.611(2)
Tb O9 2.664(2)
Tb O4 2.6941(19)
Tb O8 2.741(2)
Tb O5 2.793(2)
Tb Zn1 3.5758(5)
Zn1 N3 1.980(3)
Zn1 O3 2.0162(19)
Zn1 N1 2.048(2)
Zn1 O2 2.071(2)
Zn1 N2 2.082(2)
Zn2 N6 1.972(3)
Zn2 O7 2.0163(19)
Zn2 N5 2.031(2)
Zn2 O6 2.038(2)
Zn2 N4 2.082(2)
S1 C19 1.624(3)
S2 C38 1.625(3)
O1 C2 1.382(3)
O1 C1 1.446(4)
O2 C7 1.333(3)
O3 C17 1.326(3)
O4 C16 1.377(3)
O4 C18 1.439(3)
O5 C21 1.381(4)
O5 C20 1.432(4)
O6 C26 1.334(3)
O7 C36 1.337(3)
O8 C35 1.393(4)
O8 C37 1.448(3)
O9 N7 1.265(3)
O10 N7 1.271(3)
O11 N7 1.233(3)
N1 C8 1.272(4)
N1 C9 1.468(4)
N2 C11 1.277(4)
N2 C10 1.474(4)
N3 C19 1.160(4)
N4 C27 1.274(4)
N4 C28 1.469(4)
N5 C30 1.278(4)
N5 C29 1.463(4)
N6 C38 1.151(4)
C2 C3 1.380(4)
C2 C7 1.418(4)
C3 C4 1.392(4)
C4 C5 1.370(5)
C5 C6 1.409(4)
C6 C7 1.410(4)
C6 C8 1.459(4)
C9 C10 1.533(4)
C11 C12 1.459(4)
C12 C17 1.414(4)
C12 C13 1.418(4)
C13 C14 1.375(5)
C14 C15 1.398(5)
C15 C16 1.382(4)
C16 C17 1.413(4)
C21 C22 1.384(4)
C21 C26 1.415(4)
C22 C23 1.402(5)
C23 C24 1.368(5)
C24 C25 1.411(4)
C25 C26 1.407(4)
C25 C27 1.459(4)
C28 C29 1.535(4)
C30 C31 1.461(4)
C31 C36 1.410(4)
C31 C32 1.415(4)
C32 C33 1.369(5)
C33 C34 1.393(5)
C34 C35 1.377(4)
C35 C36 1.410(4)
N8 C39 1.183(7)
C39 C40 1.426(8)
